data_1546326
loop_
_publ_author_name
'Han, Jie'
'Wang, Tao'
'Liang, Yong'
'Li, Ying'
'Li, Chenchen'
'Wang, Rui'
'Feng, Siqi'
'Zhang, Zunting'

_publ_section_title
;
 Transition-Metal-Free Photoinduced Intramolecular Annulation of
 2,3-Di(hetero)arylchromen-4-one
;
_journal_name_full 'Organic Letters'
_journal_paper_doi 10.1021/acs.orglett.7b01531
_journal_year 2017
_chemical_formula_sum 'C19 H10 O3'
_chemical_formula_weight 286.27
_chemical_name_systematic
; 
 ? 
;
_space_group_IT_number 2
_symmetry_cell_setting triclinic
_symmetry_space_group_name_Hall '-P 1'
_symmetry_space_group_name_H-M 'P -1'
_atom_sites_solution_hydrogens geom
_atom_sites_solution_primary direct
_atom_sites_solution_secondary difmap
_audit_creation_method SHELXL-97
_cell_angle_alpha 106.451(9)
_cell_angle_beta 92.498(10)
_cell_angle_gamma 100.270(9)
_cell_formula_units_Z 2
_cell_length_a 6.958(4)
_cell_length_b 8.660(5)
_cell_length_c 11.304(6)
_cell_measurement_reflns_used 525
_cell_measurement_temperature 296(2)
_cell_measurement_theta_max 24.40
_cell_measurement_theta_min 2.50
_cell_volume 639.6(6)
_computing_cell_refinement 'Bruker SAINT'
_computing_data_collection 'Bruker APEX2'
_computing_data_reduction 'Bruker SAINT'
_computing_molecular_graphics 'Bruker SHELXTL'
_computing_publication_material 'Bruker SHELXTL'
_computing_structure_refinement 'SHELXL-97 (Sheldrick, 2008)'
_computing_structure_solution 'SHELXS-97 (Sheldrick, 2008)'
_diffrn_ambient_temperature 296(2)
_diffrn_measured_fraction_theta_full 0.984
_diffrn_measured_fraction_theta_max 0.984
_diffrn_measurement_device_type 'Bruker APEX-II CCD'
_diffrn_measurement_method '\f and \w scans'
_diffrn_radiation_monochromator graphite
_diffrn_radiation_source 'fine-focus sealed tube'
_diffrn_radiation_type MoK\a
_diffrn_radiation_wavelength 0.71073
_diffrn_reflns_av_R_equivalents 0.0358
_diffrn_reflns_av_sigmaI/netI 0.0830
_diffrn_reflns_limit_h_max 8
_diffrn_reflns_limit_h_min -8
_diffrn_reflns_limit_k_max 9
_diffrn_reflns_limit_k_min -10
_diffrn_reflns_limit_l_max 13
_diffrn_reflns_limit_l_min -8
_diffrn_reflns_number 3134
_diffrn_reflns_theta_full 25.00
_diffrn_reflns_theta_max 25.00
_diffrn_reflns_theta_min 1.89
_exptl_absorpt_coefficient_mu 0.101
_exptl_absorpt_correction_T_max 0.9882
_exptl_absorpt_correction_T_min 0.9746
_exptl_absorpt_correction_type none
_exptl_crystal_colour colorless
_exptl_crystal_density_diffrn 1.486
_exptl_crystal_density_method 'not measured'
_exptl_crystal_description prism
_exptl_crystal_F_000 236
_exptl_crystal_size_max 0.31
_exptl_crystal_size_mid 0.28
_exptl_crystal_size_min 0.14
_refine_diff_density_max 0.635
_refine_diff_density_min -0.752
_refine_diff_density_rms 0.264
_refine_ls_extinction_coef 0.07(2)
_refine_ls_extinction_expression Fc^*^=kFc[1+0.001xFc^2^\l^3^/sin(2\q)]^-1/4^
_refine_ls_extinction_method SHELXL
_refine_ls_goodness_of_fit_ref 1.034
_refine_ls_hydrogen_treatment mixed
_refine_ls_matrix_type full
_refine_ls_number_parameters 200
_refine_ls_number_reflns 2217
_refine_ls_number_restraints 0
_refine_ls_restrained_S_all 1.034
_refine_ls_R_factor_all 0.1562
_refine_ls_R_factor_gt 0.1112
_refine_ls_shift/su_max 0.000
_refine_ls_shift/su_mean 0.000
_refine_ls_structure_factor_coef Fsqd
_refine_ls_weighting_details 'calc w=1/[\s^2^(Fo^2^)+(0.2000P)^2^+0.5640P] where P=(Fo^2^+2Fc^2^)/3'
_refine_ls_weighting_scheme calc
_refine_ls_wR_factor_gt 0.2996
_refine_ls_wR_factor_ref 0.3479
_reflns_number_gt 1527
_reflns_number_total 2217
_reflns_threshold_expression >2sigma(I)
_cod_data_source_file ol7b01531_si_002.cif
_cod_data_source_block xb9021_0m
_cod_depositor_comments
;
The following automatic conversions were performed:

'_symmetry_cell_setting' value 'Triclinic' changed to 'triclinic'
according to
/home/data/users/saulius/crontab/automatic-downloads/rss-feeds/ACS/lib/dictionaries/cif_core.dic
dictionary named 'cif_core.dic' version 2.4.2 from 2011-04-26.

Automatic conversion script
Id: cif_fix_values 4973 2017-02-22 13:04:09Z antanas 
;
_cod_original_sg_symbol_H-M P-1
_cod_database_code 1546326

loop_
_symmetry_equiv_pos_as_xyz
'x, y, z'
'-x, -y, -z'

loop_
_atom_site_label
_atom_site_type_symbol
_atom_site_fract_x
_atom_site_fract_y
_atom_site_fract_z
_atom_site_U_iso_or_equiv
_atom_site_adp_type
_atom_site_occupancy
_atom_site_symmetry_multiplicity
_atom_site_calc_flag
_atom_site_refinement_flags
O1 O 0.2882(7) 0.6417(5) -0.1677(4) 0.0561(13) Uani 1 1 d .
O2 O 0.1986(5) 0.3173(4) 0.0353(3) 0.0350(10) Uani 1 1 d .
O3 O 0.3587(5) 0.8950(4) 0.0616(3) 0.0386(11) Uani 1 1 d .
C1 C 0.2167(7) 0.3652(6) -0.1642(4) 0.0352(13) Uani 1 1 d .
C2 C 0.2043(8) 0.2993(7) -0.2925(5) 0.0411(14) Uani 1 1 d .
H2 H 0.2229 0.3676 -0.3431 0.049 Uiso 1 1 calc R
C3 C 0.1637(9) 0.1300(8) -0.3433(6) 0.0518(17) Uani 1 1 d .
H3 H 0.1541 0.0846 -0.4289 0.062 Uiso 1 1 calc R
C4 C 0.1380(8) 0.0299(7) -0.2702(5) 0.0472(16) Uani 1 1 d .
H4 H 0.1106 -0.0833 -0.3066 0.057 Uiso 1 1 calc R
C5 C 0.1515(8) 0.0921(7) -0.1430(5) 0.0394(14) Uani 1 1 d .
H5 H 0.1356 0.0224 -0.0933 0.047 Uiso 1 1 calc R
C6 C 0.1893(7) 0.2608(6) -0.0910(4) 0.0335(13) Uani 1 1 d .
C7 C 0.2377(7) 0.4826(6) 0.0931(5) 0.0297(12) Uani 1 1 d .
C8 C 0.2466(8) 0.5231(6) 0.2261(5) 0.0343(13) Uani 1 1 d .
C9 C 0.2103(8) 0.4038(7) 0.2881(5) 0.0412(14) Uani 1 1 d .
H9 H 0.1761 0.2936 0.2421 0.049 Uiso 1 1 calc R
C10 C 0.2239(10) 0.4451(8) 0.4139(5) 0.0540(17) Uani 1 1 d .
H10 H 0.2017 0.3638 0.4534 0.065 Uiso 1 1 calc R
C11 C 0.2720(9) 0.6127(8) 0.4842(5) 0.0537(18) Uani 1 1 d .
H11 H 0.2817 0.6416 0.5703 0.064 Uiso 1 1 calc R
C12 C 0.3033(9) 0.7292(8) 0.4279(5) 0.0443(15) Uani 1 1 d .
H12 H 0.3340 0.8387 0.4758 0.053 Uiso 1 1 calc R
C13 C 0.2913(7) 0.6913(7) 0.2971(5) 0.0349(13) Uani 1 1 d .
C14 C 0.3240(7) 0.8125(6) 0.2314(5) 0.0325(13) Uani 1 1 d .
C15 C 0.3770(8) 0.9876(7) 0.2675(5) 0.0418(14) Uani 1 1 d .
H15 H 0.3956 1.0584 0.3480 0.050 Uiso 1 1 calc R
C16 C 0.3946(8) 1.0297(6) 0.1633(5) 0.0418(14) Uani 1 1 d .
H16 H 0.4272 1.1374 0.1604 0.050 Uiso 1 1 calc R
C17 C 0.3158(7) 0.7630(6) 0.1054(5) 0.0339(13) Uani 1 1 d .
C18 C 0.2721(8) 0.5974(7) 0.0287(5) 0.0361(13) Uani 1 1 d .
C19 C 0.2619(8) 0.5445(7) -0.1068(5) 0.0363(13) Uani 1 1 d .

loop_
_atom_site_aniso_label
_atom_site_aniso_U_11
_atom_site_aniso_U_22
_atom_site_aniso_U_33
_atom_site_aniso_U_23
_atom_site_aniso_U_13
_atom_site_aniso_U_12
O1 0.086(3) 0.042(2) 0.033(2) 0.0138(19) -0.003(2) -0.010(2)
O2 0.051(2) 0.0265(19) 0.0263(19) 0.0112(15) 0.0018(16) 0.0001(16)
O3 0.049(2) 0.028(2) 0.037(2) 0.0102(16) 0.0032(17) 0.0014(16)
C1 0.035(3) 0.044(3) 0.025(3) 0.010(2) 0.003(2) 0.005(2)
C2 0.049(3) 0.048(3) 0.026(3) 0.013(2) 0.002(2) 0.005(3)
C3 0.057(4) 0.056(4) 0.034(3) 0.000(3) 0.002(3) 0.013(3)
C4 0.045(3) 0.041(3) 0.044(4) -0.002(3) 0.003(3) 0.004(3)
C5 0.039(3) 0.035(3) 0.040(3) 0.009(2) 0.000(2) 0.002(2)
C6 0.035(3) 0.035(3) 0.026(3) 0.004(2) 0.003(2) 0.003(2)
C7 0.031(3) 0.029(3) 0.031(3) 0.011(2) 0.003(2) 0.006(2)
C8 0.041(3) 0.037(3) 0.026(3) 0.010(2) 0.005(2) 0.008(2)
C9 0.053(3) 0.039(3) 0.037(3) 0.019(2) 0.005(3) 0.010(3)
C10 0.079(5) 0.054(4) 0.039(3) 0.028(3) 0.014(3) 0.013(3)
C11 0.070(4) 0.068(5) 0.021(3) 0.011(3) 0.005(3) 0.013(3)
C12 0.054(4) 0.051(4) 0.026(3) 0.007(3) 0.004(2) 0.014(3)
C13 0.032(3) 0.040(3) 0.033(3) 0.013(2) 0.002(2) 0.005(2)
C14 0.025(2) 0.037(3) 0.034(3) 0.008(2) 0.003(2) 0.007(2)
C15 0.045(3) 0.029(3) 0.042(3) -0.001(2) -0.004(3) 0.002(2)
C16 0.049(3) 0.025(3) 0.049(3) 0.012(2) 0.001(3) 0.002(2)
C17 0.034(3) 0.033(3) 0.039(3) 0.021(2) 0.004(2) 0.001(2)
C18 0.041(3) 0.038(3) 0.029(3) 0.009(2) 0.005(2) 0.008(2)
C19 0.036(3) 0.041(3) 0.034(3) 0.019(2) 0.000(2) 0.001(2)

loop_
_atom_type_symbol
_atom_type_description
_atom_type_scat_dispersion_real
_atom_type_scat_dispersion_imag
_atom_type_scat_source
C C 0.0033 0.0016 'International Tables Vol C Tables 4.2.6.8 and 6.1.1.4'
H H 0.0000 0.0000 'International Tables Vol C Tables 4.2.6.8 and 6.1.1.4'
O O 0.0106 0.0060 'International Tables Vol C Tables 4.2.6.8 and 6.1.1.4'

loop_
_geom_angle_atom_site_label_1
_geom_angle_atom_site_label_2
_geom_angle_atom_site_label_3
_geom_angle
C7 O2 C6 119.6(4)
C17 O3 C16 105.9(4)
C6 C1 C2 119.4(5)
C6 C1 C19 120.3(4)
C2 C1 C19 120.3(5)
C3 C2 C1 118.7(5)
C3 C2 H2 120.6
C1 C2 H2 120.6
C4 C3 C2 120.9(5)
C4 C3 H3 119.5
C2 C3 H3 119.5
C3 C4 C5 121.4(6)
C3 C4 H4 119.3
C5 C4 H4 119.3
C4 C5 C6 118.3(5)
C4 C5 H5 120.9
C6 C5 H5 120.9
O2 C6 C5 116.4(5)
O2 C6 C1 122.4(5)
C5 C6 C1 121.2(5)
O2 C7 C18 122.5(4)
O2 C7 C8 113.2(4)
C18 C7 C8 124.2(5)
C9 C8 C13 118.7(5)
C9 C8 C7 122.7(5)
C13 C8 C7 118.6(5)
C10 C9 C8 121.6(5)
C10 C9 H9 119.2
C8 C9 H9 119.2
C9 C10 C11 119.5(6)
C9 C10 H10 120.3
C11 C10 H10 120.3
C12 C11 C10 120.4(5)
C12 C11 H11 119.8
C10 C11 H11 119.8
C11 C12 C13 121.9(6)
C11 C12 H12 119.1
C13 C12 H12 119.1
C12 C13 C8 118.0(5)
C12 C13 C14 124.2(5)
C8 C13 C14 117.8(5)
C17 C14 C15 105.7(5)
C17 C14 C13 119.6(5)
C15 C14 C13 134.7(5)
C16 C15 C14 106.5(5)
C16 C15 H15 126.8
C14 C15 H15 126.8
C15 C16 O3 111.4(5)
C15 C16 H16 124.3
O3 C16 H16 124.3
C14 C17 O3 110.5(4)
C14 C17 C18 125.6(5)
O3 C17 C18 123.9(5)
C7 C18 C17 114.2(5)
C7 C18 C19 120.4(5)
C17 C18 C19 125.5(5)
O1 C19 C18 122.7(5)
O1 C19 C1 122.6(5)
C18 C19 C1 114.7(5)

loop_
_geom_bond_atom_site_label_1
_geom_bond_atom_site_label_2
_geom_bond_distance
O1 C19 1.225(6)
O2 C7 1.366(6)
O2 C6 1.367(6)
O3 C17 1.362(6)
O3 C16 1.363(6)
C1 C6 1.383(7)
C1 C2 1.393(7)
C1 C19 1.473(8)
C2 C3 1.386(8)
C2 H2 0.9300
C3 C4 1.353(9)
C3 H3 0.9300
C4 C5 1.378(7)
C4 H4 0.9300
C5 C6 1.383(7)
C5 H5 0.9300
C7 C18 1.384(7)
C7 C8 1.439(7)
C8 C9 1.398(7)
C8 C13 1.420(7)
C9 C10 1.360(8)
C9 H9 0.9300
C10 C11 1.415(9)
C10 H10 0.9300
C11 C12 1.329(9)
C11 H11 0.9300
C12 C13 1.416(7)
C12 H12 0.9300
C13 C14 1.441(7)
C14 C17 1.361(7)
C14 C15 1.428(7)
C15 C16 1.332(8)
C15 H15 0.9300
C16 H16 0.9300
C17 C18 1.420(7)
C18 C19 1.464(7)

loop_
_geom_torsion_atom_site_label_1
_geom_torsion_atom_site_label_2
_geom_torsion_atom_site_label_3
_geom_torsion_atom_site_label_4
_geom_torsion
C6 C1 C2 C3 0.3(8)
C19 C1 C2 C3 179.3(5)
C1 C2 C3 C4 -0.5(9)
C2 C3 C4 C5 -0.2(9)
C3 C4 C5 C6 1.0(9)
C7 O2 C6 C5 179.2(4)
C7 O2 C6 C1 -0.5(7)
C4 C5 C6 O2 179.0(4)
C4 C5 C6 C1 -1.2(8)
C2 C1 C6 O2 -179.7(5)
C19 C1 C6 O2 1.3(8)
C2 C1 C6 C5 0.6(8)
C19 C1 C6 C5 -178.4(5)
C6 O2 C7 C18 -1.1(7)
C6 O2 C7 C8 -178.8(4)
O2 C7 C8 C9 -2.5(7)
C18 C7 C8 C9 179.8(5)
O2 C7 C8 C13 178.4(4)
C18 C7 C8 C13 0.7(8)
C13 C8 C9 C10 -2.4(9)
C7 C8 C9 C10 178.5(5)
C8 C9 C10 C11 1.3(10)
C9 C10 C11 C12 0.1(10)
C10 C11 C12 C13 -0.4(10)
C11 C12 C13 C8 -0.8(9)
C11 C12 C13 C14 -179.9(6)
C9 C8 C13 C12 2.1(8)
C7 C8 C13 C12 -178.8(4)
C9 C8 C13 C14 -178.7(5)
C7 C8 C13 C14 0.4(7)
C12 C13 C14 C17 177.7(5)
C8 C13 C14 C17 -1.5(7)
C12 C13 C14 C15 1.6(9)
C8 C13 C14 C15 -177.5(5)
C17 C14 C15 C16 0.5(6)
C13 C14 C15 C16 176.9(6)
C14 C15 C16 O3 -0.5(7)
C17 O3 C16 C15 0.3(6)
C15 C14 C17 O3 -0.4(6)
C13 C14 C17 O3 -177.4(4)
C15 C14 C17 C18 178.6(5)
C13 C14 C17 C18 1.6(8)
C16 O3 C17 C14 0.0(6)
C16 O3 C17 C18 -179.0(5)
O2 C7 C18 C17 -178.2(4)
C8 C7 C18 C17 -0.8(8)
O2 C7 C18 C19 1.8(8)
C8 C7 C18 C19 179.3(5)
C14 C17 C18 C7 -0.4(8)
O3 C17 C18 C7 178.4(5)
C14 C17 C18 C19 179.5(5)
O3 C17 C18 C19 -1.6(9)
C7 C18 C19 O1 178.8(5)
C17 C18 C19 O1 -1.1(9)
C7 C18 C19 C1 -0.9(7)
C17 C18 C19 C1 179.1(5)
C6 C1 C19 O1 179.7(5)
C2 C1 C19 O1 0.7(9)
C6 C1 C19 C18 -0.6(7)
C2 C1 C19 C18 -179.6(5)
